data_7719648
loop_
_publ_author_name
'Seifert, Fabian'
'Piesik, Dirk F.-J.'
'Portwich, Flavio L.'
'Kowalke, Janine'
'Seifert, Andreas'
'Matsidik, Rukiya'
'G&#xf6;rls, Helmar'
'Sommer, Michael'
'Harder, Sjoerd'
'Kretschmer, Robert'

_publ_section_title
;
 Mono- and dinuclear &#x3b2;-oxo-&#x3b4;-diiminate (BODDI) based catalysts
 for the ring-opening polymerization of L-lactide.
;
_journal_issue 42
_journal_name_full 'Dalton transactions (Cambridge, England : 2003)'
_journal_page_first 15780
_journal_page_last 15794
_journal_paper_doi 10.1039/d5dt01934f
_journal_volume 54
_journal_year 2025
_chemical_formula_moiety 'C43 H78 N4 O Si4 Zn2'
_chemical_formula_sum 'C43 H78 N4 O Si4 Zn2'
_chemical_formula_weight 910.19
_space_group_crystal_system monoclinic
_space_group_IT_number 15
_space_group_name_Hall '-C 2yc'
_space_group_name_H-M_alt 'C 1 2/c 1'
_atom_sites_solution_hydrogens geom
_atom_sites_solution_primary direct
_atom_sites_solution_secondary difmap
_audit_creation_method SHELXL-2018/3
_audit_update_record
;
2023-03-09 deposited with the CCDC.	2025-10-01 downloaded from the CCDC.
;
_cell_angle_alpha 90
_cell_angle_beta 102.349(1)
_cell_angle_gamma 90
_cell_formula_units_Z 4
_cell_length_a 19.5353(5)
_cell_length_b 10.2316(2)
_cell_length_c 25.7535(6)
_cell_measurement_reflns_used 31184
_cell_measurement_temperature 133(2)
_cell_measurement_theta_max 27.484
_cell_measurement_theta_min 2.134
_cell_volume 5028.4(2)
_computing_cell_refinement DENZO
_computing_data_collection COLLECT
_computing_data_reduction DENZO
_computing_molecular_graphics SHELXTL/PC
_computing_publication_material 'SHELXL-2018/3 (Sheldrick, 2018)'
_computing_structure_refinement 'SHELXL-2018/3 (Sheldrick, 2018)'
_computing_structure_solution 'SHELXS-97 (Sheldrick, 2008)'
_diffrn_ambient_temperature 133(2)
_diffrn_measured_fraction_theta_full 0.999
_diffrn_measured_fraction_theta_max 0.999
_diffrn_measurement_device_type KappaCCD
_diffrn_measurement_method 'phi + omega - scans'
_diffrn_radiation_type MoK\a
_diffrn_radiation_wavelength 0.71073
_diffrn_reflns_av_R_equivalents 0.0427
_diffrn_reflns_av_unetI/netI 0.0371
_diffrn_reflns_Laue_measured_fraction_full 0.999
_diffrn_reflns_Laue_measured_fraction_max 0.999
_diffrn_reflns_limit_h_max 25
_diffrn_reflns_limit_h_min -25
_diffrn_reflns_limit_k_max 13
_diffrn_reflns_limit_k_min -13
_diffrn_reflns_limit_l_max 33
_diffrn_reflns_limit_l_min -33
_diffrn_reflns_number 31184
_diffrn_reflns_point_group_measured_fraction_full 0.999
_diffrn_reflns_point_group_measured_fraction_max 0.999
_diffrn_reflns_theta_full 25.242
_diffrn_reflns_theta_max 27.484
_diffrn_reflns_theta_min 2.134
_exptl_absorpt_coefficient_mu 1.083
_exptl_absorpt_correction_T_max 0.7456
_exptl_absorpt_correction_T_min 0.6858
_exptl_absorpt_correction_type multi-scan
_exptl_absorpt_process_details
; 
 SADABS 2016/2: Krause, L., Herbst-Irmer, R., Sheldrick G.M. & Stalke D., 
 J. Appl. Cryst. 48 (2015) 3-10 
;
_exptl_crystal_colour colourless
_exptl_crystal_density_diffrn 1.202
_exptl_crystal_density_method 'not measured'
_exptl_crystal_description prism
_exptl_crystal_F_000 1952
_exptl_crystal_size_max 0.102
_exptl_crystal_size_mid 0.088
_exptl_crystal_size_min 0.084
_refine_diff_density_max 0.401
_refine_diff_density_min -0.310
_refine_diff_density_rms 0.070
_refine_ls_extinction_method none
_refine_ls_goodness_of_fit_ref 1.079
_refine_ls_hydrogen_treatment constr
_refine_ls_matrix_type full
_refine_ls_number_parameters 256
_refine_ls_number_reflns 5771
_refine_ls_number_restraints 0
_refine_ls_restrained_S_all 1.079
_refine_ls_R_factor_all 0.0490
_refine_ls_R_factor_gt 0.0395
_refine_ls_shift/su_max 0.001
_refine_ls_shift/su_mean 0.000
_refine_ls_structure_factor_coef Fsqd
_refine_ls_weighting_details 'w=1/[\s^2^(Fo^2^)+15.1766P] where P=(Fo^2^+2Fc^2^)/3'
_refine_ls_weighting_scheme calc
_refine_ls_wR_factor_gt 0.0767
_refine_ls_wR_factor_ref 0.0817
_reflns_Friedel_coverage 0.000
_reflns_number_gt 5001
_reflns_number_total 5771
_reflns_threshold_expression 'I > 2\s(I)'
_cod_data_source_file d5dt01934f2.cif
_cod_data_source_block FO7011_(BODDI)(ZnHMDS)2
_cod_depositor_comments 'Adding full bibliography for 7719641--7719649.cif.'
_cod_original_sg_symbol_H-M 'C 2/c'
_cod_database_code 7719648
_shelx_shelxl_version_number 2018/3
_shelx_space_group_comment
; 
The symmetry employed for this shelxl refinement is uniquely defined 
by the following loop, which should always be used as a source of 
symmetry information in preference to the above space-group names. 
They are only intended as comments. 
;
_shelx_estimated_absorpt_t_min 0.898
_shelx_estimated_absorpt_t_max 0.915

loop_
_space_group_symop_operation_xyz
'x, y, z'
'-x, y, -z+1/2'
'x+1/2, y+1/2, z'
'-x+1/2, y+1/2, -z+1/2'
'-x, -y, -z'
'x, -y, z-1/2'
'-x+1/2, -y+1/2, -z'
'x+1/2, -y+1/2, z-1/2'

loop_
_atom_site_label
_atom_site_type_symbol
_atom_site_fract_x
_atom_site_fract_y
_atom_site_fract_z
_atom_site_U_iso_or_equiv
_atom_site_adp_type
_atom_site_occupancy
_atom_site_site_symmetry_order
_atom_site_calc_flag
_atom_site_refinement_flags_posn
_atom_site_refinement_flags_adp
_atom_site_refinement_flags_occupancy
_atom_site_disorder_assembly
_atom_site_disorder_group
Zn1 Zn 0.55810(2) 0.76153(2) 0.31345(2) 0.01617(7) Uani 1 1 d . . . . .
Si1 Si 0.60877(3) 0.48230(6) 0.33975(3) 0.02449(15) Uani 1 1 d . . . . .
Si2 Si 0.68231(3) 0.66259(6) 0.27249(3) 0.02242(14) Uani 1 1 d . . . . .
O1 O 0.500000 0.84924(19) 0.250000 0.0167(4) Uani 1 2 d S T P . .
N1 N 0.53505(9) 0.88216(17) 0.36475(7) 0.0178(4) Uani 1 1 d . . . . .
N2 N 0.61689(9) 0.62221(17) 0.30513(7) 0.0200(4) Uani 1 1 d . . . . .
C1 C 0.55719(12) 0.8524(2) 0.42049(8) 0.0195(4) Uani 1 1 d . . . . .
C2 C 0.62337(12) 0.8950(2) 0.44832(9) 0.0221(5) Uani 1 1 d . . . . .
C3 C 0.64516(13) 0.8585(2) 0.50139(9) 0.0270(5) Uani 1 1 d . . . . .
H3A H 0.689716 0.886194 0.520838 0.032 Uiso 1 1 calc R U . . .
C4 C 0.60334(13) 0.7828(2) 0.52622(9) 0.0286(5) Uani 1 1 d . . . . .
H4A H 0.619298 0.758212 0.562356 0.034 Uiso 1 1 calc R U . . .
C5 C 0.53801(13) 0.7426(2) 0.49845(9) 0.0253(5) Uani 1 1 d . . . . .
H5A H 0.509338 0.691316 0.516019 0.030 Uiso 1 1 calc R U . . .
C6 C 0.51350(12) 0.7760(2) 0.44526(9) 0.0222(5) Uani 1 1 d . . . . .
C7 C 0.67263(12) 0.9740(2) 0.42177(10) 0.0255(5) Uani 1 1 d . . . . .
H7A H 0.645632 1.002585 0.386109 0.031 Uiso 1 1 calc R U . . .
C8 C 0.73258(14) 0.8864(3) 0.41310(12) 0.0388(6) Uani 1 1 d . . . . .
H8A H 0.713292 0.806917 0.394296 0.058 Uiso 1 1 calc R U . . .
H8B H 0.762151 0.862897 0.447566 0.058 Uiso 1 1 calc R U . . .
H8C H 0.760731 0.933354 0.391867 0.058 Uiso 1 1 calc R U . . .
C9 C 0.70151(15) 1.0969(3) 0.45320(11) 0.0366(6) Uani 1 1 d . . . . .
H9A H 0.662467 1.151165 0.458944 0.055 Uiso 1 1 calc R U . . .
H9B H 0.730003 1.146672 0.433106 0.055 Uiso 1 1 calc R U . . .
H9C H 0.730499 1.071206 0.487614 0.055 Uiso 1 1 calc R U . . .
C10 C 0.44115(12) 0.7338(2) 0.41545(10) 0.0256(5) Uani 1 1 d . . . . .
H10A H 0.444396 0.715193 0.377930 0.031 Uiso 1 1 calc R U . . .
C11 C 0.38711(14) 0.8431(3) 0.41380(12) 0.0401(7) Uani 1 1 d . . . . .
H11A H 0.341027 0.812334 0.394811 0.060 Uiso 1 1 calc R U . . .
H11B H 0.400979 0.919236 0.395365 0.060 Uiso 1 1 calc R U . . .
H11C H 0.384764 0.867658 0.450156 0.060 Uiso 1 1 calc R U . . .
C12 C 0.41525(16) 0.6086(3) 0.43783(11) 0.0414(7) Uani 1 1 d . . . . .
H12A H 0.452208 0.542139 0.442621 0.062 Uiso 1 1 calc R U . . .
H12B H 0.373568 0.576021 0.412993 0.062 Uiso 1 1 calc R U . . .
H12C H 0.403443 0.627595 0.472168 0.062 Uiso 1 1 calc R U . . .
C13 C 0.51486(11) 1.0044(2) 0.34971(9) 0.0187(4) Uani 1 1 d . . . . .
C14 C 0.50275(11) 1.0498(2) 0.29757(8) 0.0190(4) Uani 1 1 d . . . . .
H14A H 0.495176 1.141306 0.293615 0.023 Uiso 1 1 calc R U . . .
C15 C 0.500000 0.9813(3) 0.250000 0.0164(6) Uani 1 2 d S T P . .
C16 C 0.50716(13) 1.1038(2) 0.39153(9) 0.0246(5) Uani 1 1 d . . . . .
H16A H 0.497957 1.058577 0.422887 0.037 Uiso 1 1 calc R U . . .
H16B H 0.468052 1.162523 0.377231 0.037 Uiso 1 1 calc R U . . .
H16C H 0.550487 1.154629 0.401573 0.037 Uiso 1 1 calc R U . . .
C17 C 0.65472(19) 0.4950(3) 0.41106(11) 0.0512(8) Uani 1 1 d . . . . .
H17A H 0.704981 0.507905 0.413361 0.077 Uiso 1 1 calc R U . . .
H17B H 0.647397 0.414349 0.429695 0.077 Uiso 1 1 calc R U . . .
H17C H 0.635868 0.569273 0.427531 0.077 Uiso 1 1 calc R U . . .
C18 C 0.64389(14) 0.3346(2) 0.31136(12) 0.0346(6) Uani 1 1 d . . . . .
H18A H 0.620362 0.324697 0.273949 0.052 Uiso 1 1 calc R U . . .
H18B H 0.635297 0.256818 0.331250 0.052 Uiso 1 1 calc R U . . .
H18C H 0.694396 0.344897 0.314021 0.052 Uiso 1 1 calc R U . . .
C19 C 0.51329(15) 0.4558(3) 0.33735(14) 0.0465(8) Uani 1 1 d . . . . .
H19A H 0.488447 0.443531 0.300371 0.070 Uiso 1 1 calc R U . . .
H19B H 0.494124 0.532074 0.352344 0.070 Uiso 1 1 calc R U . . .
H19C H 0.507328 0.377878 0.358073 0.070 Uiso 1 1 calc R U . . .
C20 C 0.67702(13) 0.5686(3) 0.20962(10) 0.0338(6) Uani 1 1 d . . . . .
H20A H 0.632222 0.586967 0.185234 0.051 Uiso 1 1 calc R U . . .
H20B H 0.680428 0.474889 0.217606 0.051 Uiso 1 1 calc R U . . .
H20C H 0.715622 0.594643 0.193022 0.051 Uiso 1 1 calc R U . . .
C21 C 0.77279(12) 0.6374(3) 0.31422(11) 0.0327(6) Uani 1 1 d . . . . .
H21A H 0.776437 0.549213 0.329390 0.049 Uiso 1 1 calc R U . . .
H21B H 0.781705 0.701981 0.342995 0.049 Uiso 1 1 calc R U . . .
H21C H 0.807403 0.647975 0.292041 0.049 Uiso 1 1 calc R U . . .
C22 C 0.67198(14) 0.8390(2) 0.25304(12) 0.0366(6) Uani 1 1 d . . . . .
H22A H 0.627767 0.851125 0.227126 0.055 Uiso 1 1 calc R U . . .
H22B H 0.711123 0.865893 0.237200 0.055 Uiso 1 1 calc R U . . .
H22C H 0.671655 0.892219 0.284618 0.055 Uiso 1 1 calc R U . . .

loop_
_atom_site_aniso_label
_atom_site_aniso_U_11
_atom_site_aniso_U_22
_atom_site_aniso_U_33
_atom_site_aniso_U_23
_atom_site_aniso_U_13
_atom_site_aniso_U_12
Zn1 0.01821(12) 0.01307(12) 0.01757(12) 0.00041(9) 0.00461(9) 0.00133(9)
Si1 0.0289(3) 0.0163(3) 0.0298(4) 0.0048(3) 0.0097(3) 0.0055(2)
Si2 0.0192(3) 0.0217(3) 0.0273(3) 0.0010(3) 0.0069(3) 0.0036(2)
O1 0.0201(10) 0.0125(10) 0.0169(10) 0.000 0.0028(8) 0.000
N1 0.0222(9) 0.0156(9) 0.0164(9) 0.0004(7) 0.0057(7) 0.0029(7)
N2 0.0228(9) 0.0143(9) 0.0234(10) 0.0018(7) 0.0064(8) 0.0036(7)
C1 0.0282(11) 0.0159(10) 0.0152(10) 0.0000(8) 0.0067(9) 0.0040(8)
C2 0.0246(11) 0.0205(11) 0.0211(11) -0.0011(9) 0.0042(9) 0.0030(9)
C3 0.0264(12) 0.0317(13) 0.0217(12) -0.0007(10) 0.0021(9) 0.0044(10)
C4 0.0374(14) 0.0347(14) 0.0139(11) 0.0038(10) 0.0060(10) 0.0103(11)
C5 0.0341(12) 0.0238(12) 0.0209(11) 0.0025(9) 0.0125(10) 0.0041(10)
C6 0.0259(11) 0.0187(11) 0.0235(12) -0.0006(9) 0.0087(9) 0.0051(9)
C7 0.0252(12) 0.0259(12) 0.0244(12) 0.0008(10) 0.0029(9) -0.0026(9)
C8 0.0323(14) 0.0384(15) 0.0494(18) 0.0001(13) 0.0173(13) -0.0002(12)
C9 0.0399(15) 0.0320(14) 0.0356(15) -0.0041(12) 0.0027(12) -0.0094(12)
C10 0.0296(12) 0.0263(12) 0.0230(12) 0.0024(10) 0.0104(9) -0.0054(10)
C11 0.0301(14) 0.0470(17) 0.0436(17) -0.0017(13) 0.0087(12) 0.0041(12)
C12 0.0507(17) 0.0424(16) 0.0315(15) 0.0070(12) 0.0098(13) -0.0184(14)
C13 0.0206(10) 0.0169(10) 0.0193(11) -0.0011(8) 0.0056(8) -0.0002(8)
C14 0.0262(11) 0.0121(10) 0.0192(11) -0.0001(8) 0.0061(9) 0.0010(8)
C15 0.0164(14) 0.0155(14) 0.0179(15) 0.000 0.0052(11) 0.000
C16 0.0376(13) 0.0191(11) 0.0189(11) -0.0010(9) 0.0100(10) 0.0043(10)
C17 0.084(2) 0.0357(16) 0.0310(16) 0.0102(13) 0.0056(16) 0.0092(16)
C18 0.0370(14) 0.0196(12) 0.0503(17) 0.0024(11) 0.0164(13) 0.0050(10)
C19 0.0413(16) 0.0276(14) 0.080(2) 0.0143(15) 0.0340(16) 0.0067(12)
C20 0.0277(13) 0.0459(16) 0.0294(14) -0.0011(12) 0.0097(11) 0.0057(11)
C21 0.0237(12) 0.0344(14) 0.0386(15) -0.0074(11) 0.0037(11) 0.0054(10)
C22 0.0285(13) 0.0284(13) 0.0590(19) 0.0115(13) 0.0233(13) 0.0019(10)

loop_
_atom_type_symbol
_atom_type_description
_atom_type_scat_dispersion_real
_atom_type_scat_dispersion_imag
_atom_type_scat_source
C C 0.0033 0.0016 'International Tables Vol C Tables 4.2.6.8 and 6.1.1.4'
H H 0.0000 0.0000 'International Tables Vol C Tables 4.2.6.8 and 6.1.1.4'
N N 0.0061 0.0033 'International Tables Vol C Tables 4.2.6.8 and 6.1.1.4'
O O 0.0106 0.0060 'International Tables Vol C Tables 4.2.6.8 and 6.1.1.4'
Si Si 0.0817 0.0704 'International Tables Vol C Tables 4.2.6.8 and 6.1.1.4'
Zn Zn 0.2839 1.4301 'International Tables Vol C Tables 4.2.6.8 and 6.1.1.4'

loop_
_geom_angle_atom_site_label_1
_geom_angle_atom_site_label_2
_geom_angle_atom_site_label_3
_geom_angle
_geom_angle_site_symmetry_1
_geom_angle_site_symmetry_3
_geom_angle_publ_flag
N2 Zn1 N1 143.53(8) . . ?
N2 Zn1 O1 120.33(7) . . ?
N1 Zn1 O1 95.62(7) . . ?
N2 Si1 C17 112.06(12) . . ?
N2 Si1 C18 112.91(11) . . ?
C17 Si1 C18 107.51(14) . . ?
N2 Si1 C19 107.85(11) . . ?
C17 Si1 C19 107.95(16) . . ?
C18 Si1 C19 108.41(13) . . ?
N2 Si2 C20 112.97(11) . . ?
N2 Si2 C22 108.23(10) . . ?
C20 Si2 C22 106.36(13) . . ?
N2 Si2 C21 113.14(11) . . ?
C20 Si2 C21 107.23(12) . . ?
C22 Si2 C21 108.62(12) . . ?
C15 O1 Zn1 116.77(5) . 2_655 ?
C15 O1 Zn1 116.77(5) . . ?
Zn1 O1 Zn1 126.47(10) 2_655 . ?
C13 N1 C1 119.44(18) . . ?
C13 N1 Zn1 119.67(15) . . ?
C1 N1 Zn1 118.85(13) . . ?
Si1 N2 Si2 127.99(11) . . ?
Si1 N2 Zn1 116.73(10) . . ?
Si2 N2 Zn1 114.24(10) . . ?
C6 C1 C2 121.5(2) . . ?
C6 C1 N1 119.2(2) . . ?
C2 C1 N1 119.3(2) . . ?
C3 C2 C1 118.1(2) . . ?
C3 C2 C7 119.5(2) . . ?
C1 C2 C7 122.3(2) . . ?
C4 C3 C2 121.3(2) . . ?
C4 C3 H3A 119.4 . . ?
C2 C3 H3A 119.4 . . ?
C3 C4 C5 120.0(2) . . ?
C3 C4 H4A 120.0 . . ?
C5 C4 H4A 120.0 . . ?
C4 C5 C6 121.3(2) . . ?
C4 C5 H5A 119.3 . . ?
C6 C5 H5A 119.3 . . ?
C5 C6 C1 117.9(2) . . ?
C5 C6 C10 120.9(2) . . ?
C1 C6 C10 121.2(2) . . ?
C2 C7 C8 109.3(2) . . ?
C2 C7 C9 113.2(2) . . ?
C8 C7 C9 110.5(2) . . ?
C2 C7 H7A 107.9 . . ?
C8 C7 H7A 107.9 . . ?
C9 C7 H7A 107.9 . . ?
C7 C8 H8A 109.5 . . ?
C7 C8 H8B 109.5 . . ?
H8A C8 H8B 109.5 . . ?
C7 C8 H8C 109.5 . . ?
H8A C8 H8C 109.5 . . ?
H8B C8 H8C 109.5 . . ?
C7 C9 H9A 109.5 . . ?
C7 C9 H9B 109.5 . . ?
H9A C9 H9B 109.5 . . ?
C7 C9 H9C 109.5 . . ?
H9A C9 H9C 109.5 . . ?
H9B C9 H9C 109.5 . . ?
C6 C10 C11 111.6(2) . . ?
C6 C10 C12 113.1(2) . . ?
C11 C10 C12 109.8(2) . . ?
C6 C10 H10A 107.3 . . ?
C11 C10 H10A 107.3 . . ?
C12 C10 H10A 107.3 . . ?
C10 C11 H11A 109.5 . . ?
C10 C11 H11B 109.5 . . ?
H11A C11 H11B 109.5 . . ?
C10 C11 H11C 109.5 . . ?
H11A C11 H11C 109.5 . . ?
H11B C11 H11C 109.5 . . ?
C10 C12 H12A 109.5 . . ?
C10 C12 H12B 109.5 . . ?
H12A C12 H12B 109.5 . . ?
C10 C12 H12C 109.5 . . ?
H12A C12 H12C 109.5 . . ?
H12B C12 H12C 109.5 . . ?
N1 C13 C14 124.6(2) . . ?
N1 C13 C16 119.25(19) . . ?
C14 C13 C16 116.10(19) . . ?
C13 C14 C15 130.0(2) . . ?
C13 C14 H14A 115.0 . . ?
C15 C14 H14A 115.0 . . ?
O1 C15 C14 119.98(13) . . ?
O1 C15 C14 119.98(13) . 2_655 ?
C14 C15 C14 120.0(3) . 2_655 ?
C13 C16 H16A 109.5 . . ?
C13 C16 H16B 109.5 . . ?
H16A C16 H16B 109.5 . . ?
C13 C16 H16C 109.5 . . ?
H16A C16 H16C 109.5 . . ?
H16B C16 H16C 109.5 . . ?
Si1 C17 H17A 109.5 . . ?
Si1 C17 H17B 109.5 . . ?
H17A C17 H17B 109.5 . . ?
Si1 C17 H17C 109.5 . . ?
H17A C17 H17C 109.5 . . ?
H17B C17 H17C 109.5 . . ?
Si1 C18 H18A 109.5 . . ?
Si1 C18 H18B 109.5 . . ?
H18A C18 H18B 109.5 . . ?
Si1 C18 H18C 109.5 . . ?
H18A C18 H18C 109.5 . . ?
H18B C18 H18C 109.5 . . ?
Si1 C19 H19A 109.5 . . ?
Si1 C19 H19B 109.5 . . ?
H19A C19 H19B 109.5 . . ?
Si1 C19 H19C 109.5 . . ?
H19A C19 H19C 109.5 . . ?
H19B C19 H19C 109.5 . . ?
Si2 C20 H20A 109.5 . . ?
Si2 C20 H20B 109.5 . . ?
H20A C20 H20B 109.5 . . ?
Si2 C20 H20C 109.5 . . ?
H20A C20 H20C 109.5 . . ?
H20B C20 H20C 109.5 . . ?
Si2 C21 H21A 109.5 . . ?
Si2 C21 H21B 109.5 . . ?
H21A C21 H21B 109.5 . . ?
Si2 C21 H21C 109.5 . . ?
H21A C21 H21C 109.5 . . ?
H21B C21 H21C 109.5 . . ?
Si2 C22 H22A 109.5 . . ?
Si2 C22 H22B 109.5 . . ?
H22A C22 H22B 109.5 . . ?
Si2 C22 H22C 109.5 . . ?
H22A C22 H22C 109.5 . . ?
H22B C22 H22C 109.5 . . ?

loop_
_geom_bond_atom_site_label_1
_geom_bond_atom_site_label_2
_geom_bond_distance
_geom_bond_site_symmetry_2
_geom_bond_publ_flag
Zn1 N2 1.8715(18) . ?
Zn1 N1 1.9301(18) . ?
Zn1 O1 1.9926(9) . ?
Si1 N2 1.7117(19) . ?
Si1 C17 1.868(3) . ?
Si1 C18 1.872(3) . ?
Si1 C19 1.873(3) . ?
Si2 N2 1.723(2) . ?
Si2 C20 1.867(3) . ?
Si2 C22 1.872(3) . ?
Si2 C21 1.880(2) . ?
O1 C15 1.351(3) . ?
N1 C13 1.343(3) . ?
N1 C1 1.441(3) . ?
C1 C6 1.407(3) . ?
C1 C2 1.407(3) . ?
C2 C3 1.393(3) . ?
C2 C7 1.526(3) . ?
C3 C4 1.378(3) . ?
C3 H3A 0.9500 . ?
C4 C5 1.385(3) . ?
C4 H4A 0.9500 . ?
C5 C6 1.394(3) . ?
C5 H5A 0.9500 . ?
C6 C10 1.520(3) . ?
C7 C8 1.529(3) . ?
C7 C9 1.536(3) . ?
C7 H7A 1.0000 . ?
C8 H8A 0.9800 . ?
C8 H8B 0.9800 . ?
C8 H8C 0.9800 . ?
C9 H9A 0.9800 . ?
C9 H9B 0.9800 . ?
C9 H9C 0.9800 . ?
C10 C11 1.532(4) . ?
C10 C12 1.535(3) . ?
C10 H10A 1.0000 . ?
C11 H11A 0.9800 . ?
C11 H11B 0.9800 . ?
C11 H11C 0.9800 . ?
C12 H12A 0.9800 . ?
C12 H12B 0.9800 . ?
C12 H12C 0.9800 . ?
C13 C14 1.393(3) . ?
C13 C16 1.512(3) . ?
C14 C15 1.402(3) . ?
C14 H14A 0.9500 . ?
C16 H16A 0.9800 . ?
C16 H16B 0.9800 . ?
C16 H16C 0.9800 . ?
C17 H17A 0.9800 . ?
C17 H17B 0.9800 . ?
C17 H17C 0.9800 . ?
C18 H18A 0.9800 . ?
C18 H18B 0.9800 . ?
C18 H18C 0.9800 . ?
C19 H19A 0.9800 . ?
C19 H19B 0.9800 . ?
C19 H19C 0.9800 . ?
C20 H20A 0.9800 . ?
C20 H20B 0.9800 . ?
C20 H20C 0.9800 . ?
C21 H21A 0.9800 . ?
C21 H21B 0.9800 . ?
C21 H21C 0.9800 . ?
C22 H22A 0.9800 . ?
C22 H22B 0.9800 . ?
C22 H22C 0.9800 . ?
